data_7108965
loop_
_publ_author_name
'Katherine M. Payne'
'Edward J. Valente'
'Silvio Aime'
'Mauro Botta'
'Mark Woods'

_publ_section_title
;
 Picture of a chelate in exchange: the crystal structure of NaHoDOTMA, a
 'semi'-hydrated chelate
;
_journal_name_full Chem.Commun.
_journal_page_first 2320
_journal_paper_doi 10.1039/c3cc38814j
_journal_volume 49
_journal_year 2013
_chemical_formula_moiety 'C40 H72 Cl1 Ho2 N8 Na3 O32'
_chemical_formula_sum 'C40 H72 Cl Ho2 N8 Na3 O32'
_chemical_formula_weight 1611.32
_chemical_name_systematic
;
?
;
_space_group_IT_number 21
_symmetry_cell_setting orthorhombic
_symmetry_space_group_name_Hall 'C 2 2'
_symmetry_space_group_name_H-M 'C 2 2 2'
_atom_sites_solution_hydrogens geom
_atom_sites_solution_primary direct
_atom_sites_solution_secondary difmap
_audit_creation_method SHELXL-97
_cell_angle_alpha 90.00
_cell_angle_beta 90.00
_cell_angle_gamma 90.00
_cell_formula_units_Z 4
_cell_length_a 18.5845(3)
_cell_length_b 18.6061(6)
_cell_length_c 18.9964(4)
_cell_measurement_reflns_used 12266
_cell_measurement_temperature 297(2)
_cell_measurement_theta_max 26.5
_cell_measurement_theta_min 3
_cell_volume 6568.7(3)
_computing_cell_refinement 'CrysAlis (Oxford Diffraction)'
_computing_data_collection 'CrysAlis (Oxford Diffraction)'
_computing_data_reduction 'CrysAlis (Oxford Diffraction)'
_computing_molecular_graphics WinGX
_computing_publication_material WinGX
_computing_structure_refinement 'SHELXL-97 (Sheldrick, 1997)'
_computing_structure_solution 'SHELXS-97 (Sheldrick, 1997)'
_diffrn_ambient_temperature 297(2)
_diffrn_detector_area_resol_mean 16.0309
_diffrn_measured_fraction_theta_full 0.955
_diffrn_measured_fraction_theta_max 0.955
_diffrn_measurement_device_type 'Oxford Diffraction Gemini'
_diffrn_measurement_method 'phi and omega scans'
_diffrn_radiation_monochromator graphite
_diffrn_radiation_source 'fine-focus sealed tube'
_diffrn_radiation_type MoK\a
_diffrn_radiation_wavelength 0.71073
_diffrn_reflns_av_R_equivalents 0.0361
_diffrn_reflns_av_sigmaI/netI 0.0309
_diffrn_reflns_limit_h_max 26
_diffrn_reflns_limit_h_min -26
_diffrn_reflns_limit_k_max 20
_diffrn_reflns_limit_k_min -25
_diffrn_reflns_limit_l_max 26
_diffrn_reflns_limit_l_min -26
_diffrn_reflns_number 34228
_diffrn_reflns_theta_full 30.32
_diffrn_reflns_theta_max 30.32
_diffrn_reflns_theta_min 3.47
_diffrn_standards_decay_% <2%
_diffrn_standards_interval_count 50
_diffrn_standards_number 2
_exptl_absorpt_coefficient_mu 2.541
_exptl_absorpt_correction_T_max 0.4373
_exptl_absorpt_correction_T_min 0.3018
_exptl_absorpt_correction_type analytical
_exptl_absorpt_process_details 'CrysAlis (Oxford Diffraction)'
_exptl_crystal_colour pink
_exptl_crystal_density_diffrn 1.629
_exptl_crystal_density_method 'not measured'
_exptl_crystal_description prism
_exptl_crystal_F_000 3231
_exptl_crystal_size_max 0.62
_exptl_crystal_size_mid 0.42
_exptl_crystal_size_min 0.39
_refine_diff_density_max 2.649
_refine_diff_density_min -1.715
_refine_diff_density_rms 0.110
_refine_ls_abs_structure_details 'Flack H D (1983), Acta Cryst. A39, 876-881'
_refine_ls_abs_structure_Flack 0.014(13)
_refine_ls_extinction_method none
_refine_ls_goodness_of_fit_ref 1.147
_refine_ls_hydrogen_treatment constr
_refine_ls_matrix_type full
_refine_ls_number_parameters 452
_refine_ls_number_reflns 9231
_refine_ls_number_restraints 0
_refine_ls_restrained_S_all 1.147
_refine_ls_R_factor_all 0.0484
_refine_ls_R_factor_gt 0.0384
_refine_ls_shift/su_max 0.000
_refine_ls_shift/su_mean 0.000
_refine_ls_structure_factor_coef Fsqd
_refine_ls_weighting_details 'calc w=1/[\s^2^(Fo^2^)+(0.0351P)^2^+22.7032P] where P=(Fo^2^+2Fc^2^)/3'
_refine_ls_weighting_scheme calc
_refine_ls_wR_factor_gt 0.0920
_refine_ls_wR_factor_ref 0.0991
_reflns_number_gt 7976
_reflns_number_total 9231
_reflns_threshold_expression >2sigma(I)
_cod_data_source_file c3cc38814j.txt
_cod_data_source_block up143a
_cod_database_code 7108965

loop_
_symmetry_equiv_pos_as_xyz
'x, y, z'
'-x, -y, z'
'x, -y, -z'
'-x, y, -z'
'x+1/2, y+1/2, z'
'-x+1/2, -y+1/2, z'
'x+1/2, -y+1/2, -z'
'-x+1/2, y+1/2, -z'

loop_
_atom_site_label
_atom_site_type_symbol
_atom_site_fract_x
_atom_site_fract_y
_atom_site_fract_z
_atom_site_U_iso_or_equiv
_atom_site_adp_type
_atom_site_occupancy
_atom_site_symmetry_multiplicity
_atom_site_calc_flag
_atom_site_refinement_flags
_atom_site_disorder_assembly
_atom_site_disorder_group
C1 C 0.1073(2) 0.2419(5) 0.2562(2) 0.0309(12) Uani 1 1 d . . .
H1A H 0.0792 0.2604 0.2952 0.037 Uiso 1 1 calc R . .
H1B H 0.0741 0.2236 0.2211 0.037 Uiso 1 1 calc R . .
C2 C 0.1541(3) 0.1818(3) 0.2817(3) 0.0351(11) Uani 1 1 d . . .
H2A H 0.1856 0.1996 0.3186 0.042 Uiso 1 1 calc R . .
H2B H 0.1241 0.1444 0.3018 0.042 Uiso 1 1 calc R . .
C3 C 0.2576(4) 0.1077(3) 0.2558(2) 0.0337(11) Uani 1 1 d . . .
H3A H 0.2757 0.0742 0.2208 0.040 Uiso 1 1 calc R . .
H3B H 0.2390 0.0800 0.2950 0.040 Uiso 1 1 calc R . .
C4 C 0.1813(3) 0.3454(3) 0.2812(3) 0.0348(11) Uani 1 1 d . . .
H4A H 0.1988 0.3138 0.3180 0.042 Uiso 1 1 calc R . .
H4B H 0.1440 0.3755 0.3012 0.042 Uiso 1 1 calc R . .
C5 C 0.0923(3) 0.3035(3) 0.1092(3) 0.0408(12) Uani 1 1 d . . .
C6 C 0.1047(3) 0.3450(3) 0.1776(3) 0.0370(11) Uani 1 1 d . . .
H6 H 0.1325 0.3879 0.1649 0.044 Uiso 1 1 calc R . .
C7 C 0.0339(3) 0.3722(4) 0.2097(4) 0.0541(16) Uani 1 1 d . . .
H7A H -0.0031 0.3369 0.2027 0.065 Uiso 1 1 calc R . .
H7B H 0.0201 0.4163 0.1872 0.065 Uiso 1 1 calc R . .
H7C H 0.0403 0.3804 0.2592 0.065 Uiso 1 1 calc R . .
C8 C 0.1965(3) 0.0922(3) 0.1090(3) 0.0437(13) Uani 1 1 d . . .
C9 C 0.1541(3) 0.1046(3) 0.1768(3) 0.0365(11) Uani 1 1 d . . .
H9 H 0.1112 0.1324 0.1641 0.044 Uiso 1 1 calc R . .
C10 C 0.1278(4) 0.0343(3) 0.2100(4) 0.0525(15) Uani 1 1 d . . .
H10A H 0.1634 -0.0025 0.2031 0.063 Uiso 1 1 calc R . .
H10B H 0.0835 0.0199 0.1882 0.063 Uiso 1 1 calc R . .
H10C H 0.1202 0.0413 0.2595 0.063 Uiso 1 1 calc R . .
C11 C 0.2486(5) 0.1066(2) -0.3576(2) 0.0355(9) Uani 1 1 d . . .
H11A H 0.2685 0.0789 -0.3963 0.043 Uiso 1 1 calc R . .
H11B H 0.2320 0.0730 -0.3220 0.043 Uiso 1 1 calc R . .
C12 C 0.1860(3) 0.1495(3) -0.3838(3) 0.0377(11) Uani 1 1 d . . .
H12A H 0.2019 0.1810 -0.4214 0.045 Uiso 1 1 calc R . .
H12B H 0.1500 0.1172 -0.4029 0.045 Uiso 1 1 calc R . .
C13 C 0.3497(3) 0.1860(3) -0.3834(3) 0.0370(11) Uani 1 1 d . . .
H13A H 0.3178 0.2023 -0.4205 0.044 Uiso 1 1 calc R . .
H13B H 0.3815 0.1499 -0.4032 0.044 Uiso 1 1 calc R . .
C14 C 0.1068(2) 0.2525(5) -0.3582(2) 0.0358(9) Uani 1 1 d . . .
H14A H 0.0793 0.2331 -0.3972 0.043 Uiso 1 1 calc R . .
H14B H 0.0730 0.2692 -0.3229 0.043 Uiso 1 1 calc R . .
C15 C 0.0965(3) 0.1902(3) -0.2101(3) 0.0393(12) Uani 1 1 d . . .
C16 C 0.1105(3) 0.1476(3) -0.2777(3) 0.0361(11) Uani 1 1 d . . .
H16 H 0.1421 0.1077 -0.2641 0.043 Uiso 1 1 calc R . .
C17 C 0.0430(3) 0.1133(4) -0.3064(4) 0.0557(17) Uani 1 1 d . . .
H17A H 0.0153 0.1488 -0.3312 0.067 Uiso 1 1 calc R . .
H17B H 0.0150 0.0943 -0.2682 0.067 Uiso 1 1 calc R . .
H17C H 0.0558 0.0752 -0.3380 0.067 Uiso 1 1 calc R . .
C18 C 0.3100(3) 0.0963(3) -0.2101(3) 0.0394(12) Uani 1 1 d . . .
C19 C 0.3518(3) 0.1102(3) -0.2775(3) 0.0356(11) Uani 1 1 d . . .
H19 H 0.3916 0.1419 -0.2640 0.043 Uiso 1 1 calc R . .
C20 C 0.3869(3) 0.0431(4) -0.3064(4) 0.0534(16) Uani 1 1 d . . .
H20A H 0.3504 0.0105 -0.3225 0.064 Uiso 1 1 calc R . .
H20B H 0.4148 0.0205 -0.2701 0.064 Uiso 1 1 calc R . .
H20C H 0.4177 0.0557 -0.3450 0.064 Uiso 1 1 calc R . .
N1 N 0.1509(2) 0.3023(2) 0.2246(2) 0.0286(8) Uani 1 1 d . . .
N2 N 0.1982(2) 0.1509(2) 0.2245(2) 0.0284(8) Uani 1 1 d . . .
N3 N 0.3067(2) 0.1532(2) -0.3268(2) 0.0294(8) Uani 1 1 d . . .
N4 N 0.1535(2) 0.1933(2) -0.3268(2) 0.0297(8) Uani 1 1 d . . .
O1 O 0.13513(17) 0.2546(4) 0.09517(16) 0.0401(8) Uani 1 1 d . . .
O2 O 0.0408(3) 0.3212(3) 0.0711(3) 0.0743(16) Uani 1 1 d . . .
O3 O 0.2439(3) 0.13515(19) 0.09494(17) 0.0387(8) Uani 1 1 d . . .
O4 O 0.1785(3) 0.0413(3) 0.0709(3) 0.0759(17) Uani 1 1 d . . .
O5 O 0.13955(17) 0.2406(3) -0.19558(17) 0.0381(10) Uani 1 1 d . . .
O6 O 0.0460(3) 0.1712(3) -0.1722(3) 0.0668(14) Uani 1 1 d . . .
O7 O 0.2598(3) 0.1394(2) -0.19560(18) 0.0379(9) Uani 1 1 d . . .
O8 O 0.3283(3) 0.0460(3) -0.1723(3) 0.0690(15) Uani 1 1 d . . .
O1W O 0.2500 0.2500 0.0012(4) 0.083(2) Uani 1 2 d S . .
O2W O 0.5000 0.0694(3) 0.0000 0.060(2) Uani 1 2 d S . .
O3W O 0.3916(16) 0.4648(10) 0.4416(12) 0.410(16) Uani 1 1 d . . .
O4W O 0.2419(17) 0.4180(7) 0.4434(5) 0.297(12) Uani 1 1 d . . .
O5WA O 0.4184(7) 0.2551(19) 0.4425(5) 0.231(11) Uani 0.784(18) 1 d P A 1
O5WB O 0.483(3) 0.343(3) 0.491(3) 0.17(4) Uani 0.216(18) 1 d P . 2
O6W O 0.5373(9) 0.1191(16) -0.4471(12) 0.374(15) Uani 1 1 d . . .
O10W O 0.141(3) 0.5000 0.5000 0.46(3) Uani 1 2 d S . .
O7WA O 0.0698(2) 0.0000 0.0000 0.060(2) Uani 1 2 d S B 1
O7WB O 0.0457(7) -0.0468(7) 0.0754(7) 0.090(4) Uani 0.50 1 d P C 2
Na1B Na 0.2888(12) 0.0579(11) -0.0283(11) 0.091(9) Uani 0.266(6) 1 d P . 1
O8WA O 0.1913(10) 0.1268(9) -0.0638(6) 0.107(6) Uani 0.533(11) 1 d P . 1
O8WB O 0.075(2) 0.166(2) -0.0168(13) 0.146(19) Uani 0.266(6) 1 d P . 1
Na2A Na 0.0921(3) 0.2500(6) -0.05064(19) 0.056(2) Uani 0.533(11) 1 d P . 1
Na1A Na 0.2497(6) 0.0926(3) -0.0505(2) 0.0476(18) Uani 0.467(11) 1 d P . 2
Na2B Na 0.0548(8) 0.2085(11) -0.0263(8) 0.065(6) Uani 0.234(6) 1 d P . 2
O9WA O 0.1278(7) 0.3102(9) -0.0650(6) 0.081(5) Uani 0.467(11) 1 d P . 2
O9WB O 0.326(2) 0.068(2) -0.0195(15) 0.113(18) Uani 0.234(6) 1 d P . 2
Cl Cl 0.2500 0.2500 -0.54977(12) 0.1086(11) Uani 1 2 d S . .
Ho1 Ho 0.2500 0.2500 0.141316(12) 0.03009(7) Uani 1 2 d S . .
Ho2 Ho 0.2500 0.2500 -0.249466(12) 0.02902(7) Uani 1 2 d S . .

loop_
_atom_site_aniso_label
_atom_site_aniso_U_11
_atom_site_aniso_U_22
_atom_site_aniso_U_33
_atom_site_aniso_U_23
_atom_site_aniso_U_13
_atom_site_aniso_U_12
C1 0.0275(16) 0.029(4) 0.036(2) -0.002(3) 0.0008(13) 0.000(2)
C2 0.034(3) 0.029(3) 0.042(3) 0.003(2) 0.003(2) -0.004(2)
C3 0.035(3) 0.029(2) 0.037(2) 0.0027(16) -0.001(2) 0.005(2)
C4 0.028(2) 0.037(3) 0.040(3) -0.007(2) 0.005(2) 0.005(2)
C5 0.036(2) 0.047(4) 0.040(3) 0.005(2) -0.007(2) 0.003(2)
C6 0.030(2) 0.034(3) 0.047(3) 0.004(2) -0.0006(19) 0.0080(19)
C7 0.035(3) 0.066(5) 0.061(4) -0.002(3) -0.002(2) 0.017(3)
C8 0.048(3) 0.041(4) 0.042(3) -0.008(2) -0.006(2) -0.005(2)
C9 0.032(2) 0.029(3) 0.048(3) -0.006(2) -0.003(2) -0.0053(18)
C10 0.057(4) 0.037(4) 0.064(4) -0.003(3) 0.001(3) -0.017(3)
C11 0.0348(19) 0.030(2) 0.042(2) -0.0090(16) 0.005(4) -0.013(4)
C12 0.034(2) 0.041(3) 0.038(3) -0.009(2) -0.0049(19) -0.003(2)
C13 0.039(3) 0.036(3) 0.036(3) -0.006(2) 0.005(2) 0.003(2)
C14 0.0297(16) 0.033(2) 0.044(2) -0.009(5) -0.0083(14) 0.000(4)
C15 0.030(2) 0.038(3) 0.049(3) 0.010(2) 0.008(2) -0.002(2)
C16 0.031(2) 0.030(3) 0.048(3) 0.006(2) 0.000(2) -0.005(2)
C17 0.039(3) 0.045(4) 0.084(5) 0.001(3) 0.000(3) -0.013(3)
C18 0.041(3) 0.029(3) 0.048(3) 0.005(2) -0.011(2) 0.000(2)
C19 0.028(2) 0.028(3) 0.051(3) 0.000(2) -0.007(2) 0.0022(19)
C20 0.048(3) 0.039(4) 0.073(4) 0.002(3) 0.003(3) 0.012(3)
N1 0.0275(17) 0.027(2) 0.031(2) 0.0025(16) -0.0009(14) -0.0002(14)
N2 0.0277(17) 0.025(2) 0.033(2) -0.0010(16) -0.0017(14) 0.0012(14)
N3 0.0292(18) 0.025(2) 0.034(2) -0.0014(16) 0.0008(14) 0.0003(15)
N4 0.0293(18) 0.027(2) 0.033(2) 0.0014(16) -0.0022(15) 0.0016(15)
O1 0.0406(14) 0.044(2) 0.0354(15) -0.001(3) -0.0096(11) 0.005(3)
O2 0.063(3) 0.102(5) 0.058(3) -0.004(3) -0.028(2) 0.032(3)
O3 0.038(2) 0.0401(18) 0.0375(15) -0.0070(12) 0.005(2) -0.001(2)
O4 0.100(4) 0.066(4) 0.061(3) -0.032(3) 0.002(3) -0.031(3)
O5 0.0375(14) 0.041(3) 0.0361(15) 0.002(2) 0.0085(11) -0.0004(19)
O6 0.052(3) 0.084(4) 0.064(3) 0.000(3) 0.026(2) -0.018(2)
O7 0.037(3) 0.0384(19) 0.0379(16) 0.0087(13) -0.0006(16) -0.0012(17)
O8 0.083(3) 0.059(3) 0.065(3) 0.025(3) -0.001(3) 0.024(3)
O1W 0.084(4) 0.085(5) 0.081(4) 0.000 0.000 0.037(7)
O2W 0.126(6) 0.010(3) 0.046(3) 0.000 0.062(4) 0.000
O3W 0.63(4) 0.22(2) 0.38(3) 0.108(19) 0.27(3) 0.01(2)
O4W 0.63(4) 0.155(11) 0.110(8) -0.001(6) -0.10(2) 0.072(19)
O5WA 0.126(9) 0.48(3) 0.087(8) 0.03(2) 0.006(6) -0.05(2)
O5WB 0.16(7) 0.28(6) 0.07(4) 0.09(5) 0.07(4) 0.14(6)
O6W 0.184(17) 0.55(4) 0.39(3) 0.13(3) 0.125(17) 0.023(19)
O10W 0.62(6) 0.56(6) 0.21(3) 0.29(4) 0.000 0.000
O7WA 0.019(2) 0.116(6) 0.046(3) -0.056(4) 0.000 0.000
O7WB 0.098(8) 0.089(9) 0.085(8) 0.036(7) -0.045(7) -0.009(7)
Na1B 0.126(17) 0.062(13) 0.085(14) -0.045(10) 0.060(13) -0.054(13)
O8WA 0.158(16) 0.117(12) 0.045(6) -0.003(6) 0.012(7) -0.036(12)
O8WB 0.23(4) 0.17(3) 0.036(12) 0.046(19) -0.036(19) -0.16(3)
Na2A 0.049(3) 0.089(5) 0.029(2) -0.021(5) -0.0080(17) 0.011(5)
Na1A 0.076(4) 0.041(3) 0.026(2) -0.0048(19) 0.018(5) -0.003(5)
Na2B 0.049(7) 0.097(14) 0.049(9) -0.023(9) -0.016(6) 0.023(9)
O9WA 0.083(9) 0.109(13) 0.050(7) 0.001(7) 0.010(6) -0.002(8)
O9WB 0.17(3) 0.15(4) 0.029(11) -0.009(18) -0.012(19) 0.13(3)
Cl 0.140(3) 0.147(3) 0.0391(11) 0.000 0.000 0.009(5)
Ho1 0.02800(11) 0.02824(14) 0.03404(12) 0.000 0.000 0.0012(3)
Ho2 0.02878(11) 0.02877(15) 0.02953(12) 0.000 0.000 -0.0014(3)

loop_
_atom_type_symbol
_atom_type_description
_atom_type_scat_dispersion_real
_atom_type_scat_dispersion_imag
_atom_type_scat_source
C C 0.0030 0.0020 'International Tables Vol C Tables 4.2.6.8 and 6.1.1.4'
H H 0.0000 0.0000 'International Tables Vol C Tables 4.2.6.8 and 6.1.1.4'
N N 0.0060 0.0030 'International Tables Vol C Tables 4.2.6.8 and 6.1.1.4'
O O 0.0110 0.0060 'International Tables Vol C Tables 4.2.6.8 and 6.1.1.4'
Na Na 0.0360 0.0250 'International Tables Vol C Tables 4.2.6.8 and 6.1.1.4'
Cl Cl 0.1480 0.1590 'International Tables Vol C Tables 4.2.6.8 and 6.1.1.4'
Ho Ho -0.2180 4.6780 'International Tables Vol C Tables 4.2.6.8 and 6.1.1.4'

loop_
_geom_angle_atom_site_label_1
_geom_angle_atom_site_label_2
_geom_angle_atom_site_label_3
_geom_angle
_geom_angle_site_symmetry_1
_geom_angle_site_symmetry_3
C2 C1 N1 111.9(4) . .
N2 C2 C1 112.0(4) . .
N2 C3 C4 111.8(4) . 6
N1 C4 C3 112.0(4) . 6
O1 C5 O2 124.3(6) . .
O1 C5 C6 117.2(4) . .
O2 C5 C6 118.5(5) . .
N1 C6 C5 109.3(4) . .
N1 C6 C7 116.0(5) . .
C5 C6 C7 111.9(5) . .
O3 C8 O4 124.7(6) . .
O3 C8 C9 117.2(5) . .
O4 C8 C9 118.0(6) . .
N2 C9 C8 108.4(4) . .
N2 C9 C10 114.7(5) . .
C8 C9 C10 112.5(5) . .
C12 C11 N3 112.3(4) . .
N4 C12 C11 111.6(4) . .
N3 C13 C14 112.5(4) . 6
C13 C14 N4 112.0(4) 6 .
O6 C15 O5 124.4(6) . .
O6 C15 C16 118.1(5) . .
O5 C15 C16 117.4(4) . .
N4 C16 C17 117.3(5) . .
N4 C16 C15 108.7(4) . .
C17 C16 C15 112.3(5) . .
O8 C18 O7 124.1(6) . .
O8 C18 C19 118.8(5) . .
O7 C18 C19 117.0(5) . .
N3 C19 C20 117.3(5) . .
N3 C19 C18 109.4(4) . .
C20 C19 C18 112.7(5) . .
C4 N1 C6 112.1(4) . .
C4 N1 C1 109.0(4) . .
C6 N1 C1 109.3(4) . .
C4 N1 Ho1 112.2(3) . .
C6 N1 Ho1 104.2(3) . .
C1 N1 Ho1 110.0(3) . .
C2 N2 C3 109.1(4) . .
C2 N2 C9 111.5(4) . .
C3 N2 C9 109.7(4) . .
C2 N2 Ho1 112.0(3) . .
C3 N2 Ho1 110.5(3) . .
C9 N2 Ho1 104.0(3) . .
C13 N3 C19 112.0(4) . .
C13 N3 C11 110.2(4) . .
C19 N3 C11 109.9(4) . .
C13 N3 Ho2 110.6(3) . .
C19 N3 Ho2 104.5(3) . .
C11 N3 Ho2 109.6(3) . .
C12 N4 C16 111.2(4) . .
C12 N4 C14 110.1(4) . .
C16 N4 C14 110.6(4) . .
C12 N4 Ho2 111.2(3) . .
C16 N4 Ho2 104.6(3) . .
C14 N4 Ho2 109.1(3) . .
C5 O1 Ho1 122.7(4) . .
C5 O1 Na2B 93.3(4) . .
Ho1 O1 Na2B 140.6(3) . .
C5 O1 Na2A 92.9(3) . .
Ho1 O1 Na2A 128.30(16) . .
C5 O2 Na2B 96.6(5) . .
C5 O2 Na2A 95.4(4) . .
C5 O2 Na2A 128.8(5) . 4
Na2B O2 Na2A 68.9(5) . 4
Na2A O2 Na2A 87.9(3) . 4
C5 O2 Na2B 117.0(6) . 4
C8 O3 Ho1 123.9(4) . .
C8 O3 Na1B 93.5(4) . .
Ho1 O3 Na1B 139.3(4) . .
C8 O3 Na1A 93.2(4) . .
Ho1 O3 Na1A 128.19(19) . .
C8 O4 Na1B 96.3(5) . .
C8 O4 Na1A 95.3(4) . .
C8 O4 Na1A 128.5(5) . 3
Na1B O4 Na1A 70.4(6) . 3
Na1A O4 Na1A 88.1(3) . 3
C8 O4 Na1B 117.6(6) . 3
Na1A O4 Na1B 69.7(6) . 3
C15 O5 Ho2 121.6(4) . .
C15 O5 Na2A 93.5(4) . .
Ho2 O5 Na2A 133.63(17) . .
C15 O6 Na2B 116.9(6) . .
C15 O6 Na2A 95.6(4) . .
C18 O7 Ho2 121.9(4) . .
C18 O7 Na1A 93.7(4) . .
Ho2 O7 Na1A 133.3(2) . .
C18 O8 Na1B 115.7(7) . .
C18 O8 Na1A 95.8(4) . .
O8WA Na1B Na1B 128.6(5) . 3
O8WA Na1B O4 71.6(6) . .
Na1B Na1B O4 66.5(8) 3 .
O8WA Na1B O8 87.9(9) . .
Na1B Na1B O8 111.1(9) 3 .
O4 Na1B O8 145.9(8) . .
O8WA Na1B O3 74.6(6) . .
Na1B Na1B O3 94.9(10) 3 .
O4 Na1B O3 45.1(3) . .
O8 Na1B O3 154.1(9) . .
O8WA Na1B O4 73.5(7) . 3
Na1B Na1B O4 63.3(6) 3 3
O4 Na1B O4 66.2(4) . 3
O8 Na1B O4 82.1(5) . 3
O3 Na1B O4 110.1(6) . 3
Na1B O8WA Na2A 153.1(7) . .
O8WB Na2A O2 93.2(14) . .
O8WB Na2A O2 108.2(17) . 4
O2 Na2A O2 66.4(2) . 4
O8WB Na2A O6 77.4(9) . .
O2 Na2A O6 142.8(2) . .
O2 Na2A O6 82.42(19) 4 .
O8WB Na2A O1 73.7(9) . .
O2 Na2A O1 45.15(15) . .
O2 Na2A O1 111.1(2) 4 .
O6 Na2A O1 150.7(5) . .
O8WB Na2A O5 111.0(13) . .
O2 Na2A O5 155.1(4) . .
O2 Na2A O5 99.4(2) 4 .
O6 Na2A O5 45.12(14) . .
O1 Na2A O5 146.1(2) . .
O8WB Na2A O8WA 56.3(17) . .
O2 Na2A O8WA 130.0(3) . .
O2 Na2A O8WA 153.8(4) 4 .
O6 Na2A O8WA 73.8(3) . .
O1 Na2A O8WA 86.1(3) . .
O5 Na2A O8WA 71.5(3) . .
O8WB Na2A Na2A 69.6(17) . 4
O2 Na2A Na2A 46.08(19) . 4
O2 Na2A Na2A 46.07(18) 4 4
O6 Na2A Na2A 97.70(16) . 4
O1 Na2A Na2A 76.77(14) . 4
O5 Na2A Na2A 136.98(17) . 4
O8WA Na2A Na2A 125.9(3) . 4
O9WB Na1A O4 91.2(14) . .
O9WB Na1A O4 102.4(17) . 3
O4 Na1A O4 66.3(2) . 3
O9WB Na1A O8 76.1(11) . .
O4 Na1A O8 142.6(3) . .
O4 Na1A O8 82.1(2) 3 .
O9WB Na1A O3 76.1(11) . .
O4 Na1A O3 44.87(15) . .
O4 Na1A O3 110.7(2) 3 .
O8 Na1A O3 151.2(5) . .
O9WB Na1A O7 112.1(13) . .
O4 Na1A O7 155.3(5) . .
O4 Na1A O7 99.4(2) 3 .
O8 Na1A O7 44.82(14) . .
O3 Na1A O7 146.5(3) . .
O9WB Na1A O9WA 61.3(17) . 6
O4 Na1A O9WA 130.6(3) . 6
O4 Na1A O9WA 153.1(4) 3 6
O8 Na1A O9WA 73.4(3) . 6
O3 Na1A O9WA 87.1(3) . 6
O7 Na1A O9WA 70.9(3) . 6
O9WB Na1A Na1A 64.8(17) . 3
O4 Na1A Na1A 46.2(2) . 3
O4 Na1A Na1A 45.7(2) 3 3
O8 Na1A Na1A 97.4(2) . 3
O3 Na1A Na1A 76.89(16) . 3
O7 Na1A Na1A 136.5(3) . 3
O9WA Na1A Na1A 126.0(3) 6 3
Na2B Na2B O9WA 129.2(4) 4 .
Na2B Na2B O2 68.1(6) 4 .
O9WA Na2B O2 70.8(6) . .
Na2B Na2B O6 112.1(8) 4 .
O9WA Na2B O6 85.9(7) . .
O2 Na2B O6 144.5(7) . .
Na2B Na2B O2 64.9(5) 4 4
O9WA Na2B O2 71.9(6) . 4
O2 Na2B O2 66.0(4) . 4
O6 Na2B O2 81.7(4) . 4
Na2B Na2B O1 96.4(8) 4 .
O9WA Na2B O1 73.9(6) . .
O2 Na2B O1 45.4(3) . .
O6 Na2B O1 151.4(7) . .
O2 Na2B O1 109.9(6) 4 .
Na2B O9WA Na1A 152.2(6) . 6
O1 Ho1 O1 135.38(16) . 6
O1 Ho1 O3 81.0(2) . .
O1 Ho1 O3 82.3(2) 6 .
O1 Ho1 O3 82.3(2) . 6
O1 Ho1 O3 81.0(2) 6 6
O3 Ho1 O3 135.25(17) . 6
O1 Ho1 N2 85.12(17) . .
O1 Ho1 N2 122.96(19) 6 .
O3 Ho1 N2 63.91(13) . .
O3 Ho1 N2 154.18(15) 6 .
O1 Ho1 N2 122.96(19) . 6
O1 Ho1 N2 85.12(17) 6 6
O3 Ho1 N2 154.18(15) . 6
O3 Ho1 N2 63.91(13) 6 6
N2 Ho1 N2 105.58(18) . 6
O1 Ho1 N1 64.20(13) . .
O1 Ho1 N1 153.42(18) 6 .
O3 Ho1 N1 122.63(16) . .
O3 Ho1 N1 85.48(15) 6 .
N2 Ho1 N1 68.74(13) . .
N2 Ho1 N1 68.36(12) 6 .
O1 Ho1 N1 153.42(18) . 6
O1 Ho1 N1 64.20(13) 6 6
O3 Ho1 N1 85.48(15) . 6
O3 Ho1 N1 122.63(16) 6 6
N2 Ho1 N1 68.36(12) . 6
N2 Ho1 N1 68.74(13) 6 6
N1 Ho1 N1 105.58(17) . 6
O1 Ho1 O1W 67.69(8) . .
O1 Ho1 O1W 67.69(8) 6 .
O3 Ho1 O1W 67.62(8) . .
O3 Ho1 O1W 67.62(8) 6 .
N2 Ho1 O1W 127.21(9) . .
N2 Ho1 O1W 127.21(9) 6 .
N1 Ho1 O1W 127.21(9) . .
N1 Ho1 O1W 127.21(9) 6 .
O5 Ho2 O5 127.15(17) . 6
O5 Ho2 O7 78.75(19) . .
O5 Ho2 O7 78.47(19) 6 .
O5 Ho2 O7 78.47(19) . 6
O5 Ho2 O7 78.75(19) 6 6
O7 Ho2 O7 127.30(18) . 6
O5 Ho2 N4 66.22(13) . .
O5 Ho2 N4 156.42(17) 6 .
O7 Ho2 N4 86.66(14) . .
O7 Ho2 N4 124.76(15) 6 .
O5 Ho2 N4 156.42(17) . 6
O5 Ho2 N4 66.22(13) 6 6
O7 Ho2 N4 124.76(15) . 6
O7 Ho2 N4 86.66(14) 6 6
N4 Ho2 N4 109.56(18) . 6
O5 Ho2 N3 124.77(17) . .
O5 Ho2 N3 86.67(15) 6 .
O7 Ho2 N3 65.95(13) . .
O7 Ho2 N3 156.69(14) 6 .
N4 Ho2 N3 70.49(12) . .
N4 Ho2 N3 70.75(13) 6 .
O5 Ho2 N3 86.67(15) . 6
O5 Ho2 N3 124.77(17) 6 6
O7 Ho2 N3 156.69(14) . 6
O7 Ho2 N3 65.95(13) 6 6
N4 Ho2 N3 70.75(13) . 6
N4 Ho2 N3 70.49(12) 6 6
N3 Ho2 N3 109.75(18) . 6

loop_
_geom_bond_atom_site_label_1
_geom_bond_atom_site_label_2
_geom_bond_distance
_geom_bond_site_symmetry_2
C1 C2 1.498(9) .
C1 N1 1.508(8) .
C2 N2 1.479(7) .
C3 N2 1.489(7) .
C3 C4 1.511(9) 6
C4 N1 1.456(7) .
C4 C3 1.511(9) 6
C5 O1 1.239(8) .
C5 O2 1.243(6) .
C5 C6 1.530(8) .
C6 N1 1.471(6) .
C6 C7 1.536(7) .
C8 O3 1.220(8) .
C8 O4 1.238(7) .
C8 C9 1.527(8) .
C9 N2 1.494(6) .
C9 C10 1.533(8) .
C11 C12 1.496(10) .
C11 N3 1.503(7) .
C12 N4 1.483(7) .
C13 N3 1.473(6) .
C13 C14 1.480(10) 6
C14 C13 1.480(10) 6
C14 N4 1.525(9) .
C15 O6 1.235(6) .
C15 O5 1.263(7) .
C15 C16 1.530(8) .
C16 N4 1.494(6) .
C16 C17 1.509(8) .
C18 O8 1.227(7) .
C18 O7 1.262(7) .
C18 C19 1.519(8) .
C19 N3 1.490(6) .
C19 C20 1.511(8) .
N1 Ho1 2.616(4) .
N2 Ho1 2.612(4) .
N3 Ho2 2.552(4) .
N4 Ho2 2.547(4) .
O1 Ho1 2.309(3) .
O1 Na2B 2.879(15) .
O1 Na2A 2.884(4) .
O2 Na2B 2.808(16) .
O2 Na2A 2.830(7) .
O2 Na2A 2.831(8) 4
O2 Na2B 2.877(16) 4
O3 Ho1 2.314(3) .
O3 Na1B 2.870(17) .
O3 Na1A 2.876(5) .
O4 Na1B 2.802(17) .
O4 Na1A 2.825(8) .
O4 Na1A 2.847(10) 3
O4 Na1B 2.876(17) 3
O5 Ho2 2.300(3) .
O5 Na2A 2.896(5) .
O6 Na2B 2.861(16) .
O6 Na2A 2.866(8) .
O7 Ho2 2.305(4) .
O7 Na1A 2.897(6) .
O8 Na1B 2.842(19) .
O8 Na1A 2.870(8) .
O1W Ho1 2.661(7) .
Na1B O8WA 2.32(3) .
Na1B Na1B 2.41(5) 3
Na1B O4 2.876(17) 3
O8WA Na2A 2.95(2) .
Na2A O2 2.831(8) 4
Na1A O4 2.847(10) 3
Na1A O9WA 2.920(18) 6
Na2B O2 2.877(16) 4
O9WA Na1A 2.920(18) 6
Ho1 O1 2.309(3) 6
Ho1 O3 2.314(3) 6
Ho1 N2 2.612(4) 6
Ho1 N1 2.616(4) 6
Ho2 O5 2.300(3) 6
Ho2 O7 2.305(4) 6
Ho2 N4 2.547(4) 6
Ho2 N3 2.552(4) 6

loop_
_geom_torsion_atom_site_label_1
_geom_torsion_atom_site_label_2
_geom_torsion_atom_site_label_3
_geom_torsion_atom_site_label_4
_geom_torsion
_geom_torsion_site_symmetry_1
_geom_torsion_site_symmetry_4
N1 C1 C2 N2 -59.2(6) . .
O1 C5 C6 N1 -19.3(7) . .
O2 C5 C6 N1 161.6(6) . .
O1 C5 C6 C7 -149.1(6) . .
O2 C5 C6 C7 31.7(8) . .
O3 C8 C9 N2 -21.3(7) . .
O4 C8 C9 N2 161.6(6) . .
O3 C8 C9 C10 -149.1(6) . .
O4 C8 C9 C10 33.8(8) . .
N3 C11 C12 N4 -58.6(6) . .
O6 C15 C16 N4 159.6(5) . .
O5 C15 C16 N4 -23.5(7) . .
O6 C15 C16 C17 28.1(8) . .
O5 C15 C16 C17 -155.0(5) . .
O8 C18 C19 N3 159.1(5) . .
O7 C18 C19 N3 -23.3(7) . .
O8 C18 C19 C20 26.8(8) . .
O7 C18 C19 C20 -155.6(5) . .
C3 C4 N1 C6 -75.9(5) 6 .
C3 C4 N1 C1 163.0(5) 6 .
C3 C4 N1 Ho1 40.9(5) 6 .
C5 C6 N1 C4 163.9(4) . .
C7 C6 N1 C4 -68.5(6) . .
C5 C6 N1 C1 -75.1(5) . .
C7 C6 N1 C1 52.4(6) . .
C5 C6 N1 Ho1 42.4(4) . .
C7 C6 N1 Ho1 170.0(4) . .
C2 C1 N1 C4 -78.5(5) . .
C2 C1 N1 C6 158.7(4) . .
C2 C1 N1 Ho1 44.9(5) . .
C1 C2 N2 C3 163.5(5) . .
C1 C2 N2 C9 -75.1(6) . .
C1 C2 N2 Ho1 41.0(5) . .
C4 C3 N2 C2 -79.1(5) 6 .
C4 C3 N2 C9 158.5(4) 6 .
C4 C3 N2 Ho1 44.4(5) 6 .
C8 C9 N2 C2 164.2(5) . .
C10 C9 N2 C2 -69.3(6) . .
C8 C9 N2 C3 -74.8(5) . .
C10 C9 N2 C3 51.7(6) . .
C8 C9 N2 Ho1 43.3(5) . .
C10 C9 N2 Ho1 169.9(4) . .
C14 C13 N3 C19 -73.8(6) 6 .
C14 C13 N3 C11 163.6(5) 6 .
C14 C13 N3 Ho2 42.3(5) 6 .
C20 C19 N3 C13 -66.5(6) . .
C18 C19 N3 C13 163.6(4) . .
C20 C19 N3 C11 56.2(6) . .
C18 C19 N3 C11 -73.7(5) . .
C20 C19 N3 Ho2 173.7(4) . .
C18 C19 N3 Ho2 43.8(4) . .
C12 C11 N3 C13 -78.6(5) . .
C12 C11 N3 C19 157.6(4) . .
C12 C11 N3 Ho2 43.3(4) . .
C11 C12 N4 C16 -74.7(5) . .
C11 C12 N4 C14 162.4(5) . .
C11 C12 N4 Ho2 41.4(5) . .
C17 C16 N4 C12 -67.1(6) . .
C15 C16 N4 C12 164.2(4) . .
C17 C16 N4 C14 55.5(6) . .
C15 C16 N4 C14 -73.2(5) . .
C17 C16 N4 Ho2 172.8(4) . .
C15 C16 N4 Ho2 44.1(4) . .
C13 C14 N4 C12 -79.3(6) 6 .
C13 C14 N4 C16 157.5(4) 6 .
C13 C14 N4 Ho2 43.0(5) 6 .
O2 C5 O1 Ho1 156.4(5) . .
C6 C5 O1 Ho1 -22.7(8) . .
O2 C5 O1 Na2B -6.7(9) . .
C6 C5 O1 Na2B 174.2(6) . .
O2 C5 O1 Na2A 16.0(8) . .
C6 C5 O1 Na2A -163.1(5) . .
O1 C5 O2 Na2B 6.9(9) . .
C6 C5 O2 Na2B -174.0(6) . .
O1 C5 O2 Na2A -16.4(8) . .
C6 C5 O2 Na2A 162.7(5) . .
O1 C5 O2 Na2A 75.1(8) . 4
C6 C5 O2 Na2A -105.8(6) . 4
O1 C5 O2 Na2B 51.6(9) . 4
C6 C5 O2 Na2B -129.3(6) . 4
O4 C8 O3 Ho1 156.2(6) . .
C9 C8 O3 Ho1 -20.6(8) . .
O4 C8 O3 Na1B -6.6(9) . .
C9 C8 O3 Na1B 176.5(8) . .
O4 C8 O3 Na1A 14.6(8) . .
C9 C8 O3 Na1A -162.2(5) . .
O3 C8 O4 Na1B 6.8(10) . .
C9 C8 O4 Na1B -176.3(8) . .
O3 C8 O4 Na1A -15.0(8) . .
C9 C8 O4 Na1A 161.9(5) . .
O3 C8 O4 Na1A 76.8(9) . 3
C9 C8 O4 Na1A -106.3(6) . 3
O3 C8 O4 Na1B 54.8(11) . 3
C9 C8 O4 Na1B -128.3(7) . 3
O6 C15 O5 Ho2 160.7(5) . .
C16 C15 O5 Ho2 -16.0(7) . .
O6 C15 O5 Na2A 12.6(7) . .
C16 C15 O5 Na2A -164.1(4) . .
O5 C15 O6 Na2B -21.4(9) . .
C16 C15 O6 Na2B 155.3(5) . .
O5 C15 O6 Na2A -12.8(7) . .
C16 C15 O6 Na2A 163.9(5) . .
O8 C18 O7 Ho2 161.3(5) . .
C19 C18 O7 Ho2 -16.2(6) . .
O8 C18 O7 Na1A 13.0(7) . .
C19 C18 O7 Na1A -164.5(4) . .
O7 C18 O8 Na1B -21.5(9) . .
C19 C18 O8 Na1B 155.9(5) . .
O7 C18 O8 Na1A -13.2(7) . .
C19 C18 O8 Na1A 164.2(5) . .
C8 O4 Na1B O8WA -89.6(7) . .
Na1A O4 Na1B O8WA -1.3(8) . .
Na1A O4 Na1B O8WA 141.6(6) 3 .
Na1B O4 Na1B O8WA 149.5(9) 3 .
C8 O4 Na1B Na1B 120.9(7) . 3
Na1A O4 Na1B Na1B -150.7(14) . 3
Na1A O4 Na1B Na1B -7.8(5) 3 3
C8 O4 Na1B O8 -145.8(16) . .
Na1A O4 Na1B O8 -57.4(18) . .
Na1A O4 Na1B O8 85.5(16) 3 .
Na1B O4 Na1B O8 93.3(18) 3 .
C8 O4 Na1B O3 -3.4(5) . .
Na1A O4 Na1B O3 85.0(9) . .
Na1A O4 Na1B O3 -132.1(5) 3 .
Na1B O4 Na1B O3 -124.3(7) 3 .
C8 O4 Na1B O4 -169.2(6) . 3
Na1A O4 Na1B O4 -80.8(10) . 3
Na1A O4 Na1B O4 62.1(4) 3 3
Na1B O4 Na1B O4 69.9(7) 3 3
C18 O8 Na1B O8WA 28.5(7) . .
Na1A O8 Na1B O8WA 5.3(7) . .
C18 O8 Na1B Na1B 159.4(5) . 3
Na1A O8 Na1B Na1B 136.2(11) . 3
C18 O8 Na1B O4 80.6(17) . .
Na1A O8 Na1B O4 57.3(17) . .
C18 O8 Na1B O3 -18(2) . .
Na1A O8 Na1B O3 -41.7(18) . .
C18 O8 Na1B O4 102.1(6) . 3
Na1A O8 Na1B O4 78.8(10) . 3
C8 O3 Na1B O8WA 82.6(6) . .
Ho1 O3 Na1B O8WA -75.3(9) . .
Na1A O3 Na1B O8WA -7.4(8) . .
C8 O3 Na1B Na1B -46.1(5) . 3
Ho1 O3 Na1B Na1B 155.9(7) . 3
Na1A O3 Na1B Na1B -136.2(10) . 3
C8 O3 Na1B O4 3.4(5) . .
Ho1 O3 Na1B O4 -154.6(6) . .
Na1A O3 Na1B O4 -86.6(10) . .
C8 O3 Na1B O8 132(2) . .
Ho1 O3 Na1B O8 -26(3) . .
Na1A O3 Na1B O8 41.9(19) . .
C8 O3 Na1B O4 17.2(9) . 3
Ho1 O3 Na1B O4 -140.8(5) . 3
Na1A O3 Na1B O4 -72.9(12) . 3
Na1B Na1B O8WA Na2A 106.5(18) 3 .
O4 Na1B O8WA Na2A 69.9(14) . .
O8 Na1B O8WA Na2A -137.9(14) . .
O3 Na1B O8WA Na2A 22.7(15) . .
O4 Na1B O8WA Na2A 139.7(14) 3 .
C5 O2 Na2A O8WB 71.3(14) . .
Na2B O2 Na2A O8WB -23.0(15) . .
Na2A O2 Na2A O8WB -57.5(13) 4 .
Na2B O2 Na2A O8WB -45.7(13) 4 .
C5 O2 Na2A O2 179.7(5) . 4
Na2B O2 Na2A O2 85.4(7) . 4
Na2A O2 Na2A O2 51.0(3) 4 4
Na2B O2 Na2A O2 62.7(4) 4 4
C5 O2 Na2A O6 144.4(7) . .
Na2B O2 Na2A O6 50.1(8) . .
Na2A O2 Na2A O6 15.6(8) 4 .
Na2B O2 Na2A O6 27.4(7) 4 .
C5 O2 Na2A O1 8.1(4) . .
Na2B O2 Na2A O1 -86.2(8) . .
Na2A O2 Na2A O1 -120.7(3) 4 .
Na2B O2 Na2A O1 -108.9(5) 4 .
C5 O2 Na2A O5 -121.6(6) . .
Na2B O2 Na2A O5 144.1(9) . .
Na2A O2 Na2A O5 109.6(6) 4 .
Na2B O2 Na2A O5 121.4(7) 4 .
C5 O2 Na2A O8WA 24.1(7) . .
Na2B O2 Na2A O8WA -70.2(9) . .
Na2A O2 Na2A O8WA -104.7(4) 4 .
Na2B O2 Na2A O8WA -92.9(6) 4 .
C5 O2 Na2A Na2A 128.8(5) . 4
Na2B O2 Na2A Na2A 34.5(7) . 4
Na2B O2 Na2A Na2A 11.8(4) 4 4
C15 O6 Na2A O8WB -131.5(18) . .
Na2B O6 Na2A O8WB 28.5(18) . .
C15 O6 Na2A O2 150.2(7) . .
Na2B O6 Na2A O2 -49.9(8) . .
C15 O6 Na2A O2 117.9(4) . 4
Na2B O6 Na2A O2 -82.2(7) . 4
C15 O6 Na2A O1 -121.9(5) . .
Na2B O6 Na2A O1 38.1(7) . .
C15 O6 Na2A O5 6.4(4) . .
Na2B O6 Na2A O5 166.4(8) . .
C15 O6 Na2A O8WA -73.3(5) . .
Na2B O6 Na2A O8WA 86.6(8) . .
C15 O6 Na2A Na2A 161.5(4) . 4
Na2B O6 Na2A Na2A -38.6(7) . 4
C5 O1 Na2A O8WB -120.0(18) . .
Ho1 O1 Na2A O8WB 103.2(18) . .
Na2B O1 Na2A O8WB -28.3(19) . .
C5 O1 Na2A O2 -8.1(4) . .
Ho1 O1 Na2A O2 -144.9(5) . .
Na2B O1 Na2A O2 83.6(8) . .
C5 O1 Na2A O2 -16.4(6) . 4
Ho1 O1 Na2A O2 -153.1(4) . 4
Na2B O1 Na2A O2 75.3(7) . 4
C5 O1 Na2A O6 -129.8(6) . .
Ho1 O1 Na2A O6 93.4(6) . .
Na2B O1 Na2A O6 -38.1(8) . .
C5 O1 Na2A O5 136.4(8) . .
Ho1 O1 Na2A O5 -0.4(10) . .
Na2B O1 Na2A O5 -131.9(12) . .
C5 O1 Na2A O8WA -175.9(5) . .
Ho1 O1 Na2A O8WA 47.3(6) . .
Na2B O1 Na2A O8WA -84.3(9) . .
C5 O1 Na2A Na2A -47.7(4) . 4
Ho1 O1 Na2A Na2A 175.6(5) . 4
Na2B O1 Na2A Na2A 44.0(8) . 4
C15 O5 Na2A O8WB 38.2(16) . .
Ho2 O5 Na2A O8WB -103.4(16) . .
C15 O5 Na2A O2 -128.0(6) . .
Ho2 O5 Na2A O2 90.4(6) . .
C15 O5 Na2A O2 -75.6(4) . 4
Ho2 O5 Na2A O2 142.9(3) . 4
C15 O5 Na2A O6 -6.3(3) . .
Ho2 O5 Na2A O6 -147.9(5) . .
C15 O5 Na2A O1 130.1(8) . .
Ho2 O5 Na2A O1 -11.5(10) . .
C15 O5 Na2A O8WA 79.0(5) . .
Ho2 O5 Na2A O8WA -62.5(5) . .
C15 O5 Na2A Na2A -44.1(5) . 4
Ho2 O5 Na2A Na2A 174.3(2) . 4
Na1B O8WA Na2A O8WB -94.9(18) . .
Na1B O8WA Na2A O2 -33.2(18) . .
Na1B O8WA Na2A O2 -154.5(12) . 4
Na1B O8WA Na2A O6 179.7(15) . .
Na1B O8WA Na2A O1 -21.9(15) . .
Na1B O8WA Na2A O5 132.4(15) . .
Na1B O8WA Na2A Na2A -92.5(15) . 4
C8 O4 Na1A O9WB 76.1(16) . .
Na1B O4 Na1A O9WB -17.8(18) . .
Na1A O4 Na1A O9WB -52.4(15) 3 .
Na1B O4 Na1A O9WB -41.4(13) 3 .
C8 O4 Na1A O4 179.1(5) . 3
Na1B O4 Na1A O4 85.2(10) . 3
Na1A O4 Na1A O4 50.6(3) 3 3
Na1B O4 Na1A O4 61.6(5) 3 3
C8 O4 Na1A O8 144.4(7) . .
Na1B O4 Na1A O8 50.5(10) . .
Na1A O4 Na1A O8 15.9(8) 3 .
Na1B O4 Na1A O8 26.9(8) 3 .
C8 O4 Na1A O3 7.3(4) . .
Na1B O4 Na1A O3 -86.5(10) . .
Na1A O4 Na1A O3 -121.2(3) 3 .
Na1B O4 Na1A O3 -110.1(5) 3 .
C8 O4 Na1A O7 -122.7(7) . .
Na1B O4 Na1A O7 143.4(13) . .
Na1A O4 Na1A O7 108.8(8) 3 .
Na1B O4 Na1A O7 119.8(9) 3 .
C8 O4 Na1A O9WA 24.1(8) . 6
Na1B O4 Na1A O9WA -69.8(11) . 6
Na1A O4 Na1A O9WA -104.4(5) 3 6
Na1B O4 Na1A O9WA -93.4(6) 3 6
C8 O4 Na1A Na1A 128.5(5) . 3
Na1B O4 Na1A Na1A 34.6(10) . 3
Na1B O4 Na1A Na1A 11.0(4) 3 3
C18 O8 Na1A O9WB -136.4(18) . .
Na1B O8 Na1A O9WB 23(2) . .
C18 O8 Na1A O4 150.4(7) . .
Na1B O8 Na1A O4 -50.5(9) . .
C18 O8 Na1A O4 118.6(4) . 3
Na1B O8 Na1A O4 -82.3(9) . 3
C18 O8 Na1A O3 -121.9(6) . .
Na1B O8 Na1A O3 37.1(9) . .
C18 O8 Na1A O7 6.7(4) . .
Na1B O8 Na1A O7 165.8(10) . .
C18 O8 Na1A O9WA -72.7(5) . 6
Na1B O8 Na1A O9WA 86.3(10) . 6
C18 O8 Na1A Na1A 161.9(4) . 3
Na1B O8 Na1A Na1A -39.1(9) . 3
C8 O3 Na1A O9WB -113.6(18) . .
Ho1 O3 Na1A O9WB 107.4(18) . .
Na1B O3 Na1A O9WB -22(2) . .
C8 O3 Na1A O4 -7.4(4) . .
Ho1 O3 Na1A O4 -146.4(5) . .
Na1B O3 Na1A O4 83.8(9) . .
C8 O3 Na1A O4 -15.5(5) . 3
Ho1 O3 Na1A O4 -154.5(3) . 3
Na1B O3 Na1A O4 75.7(9) . 3
C8 O3 Na1A O8 -128.2(7) . .
Ho1 O3 Na1A O8 92.8(6) . .
Na1B O3 Na1A O8 -37.0(9) . .
C8 O3 Na1A O7 137.2(8) . .
Ho1 O3 Na1A O7 -1.8(10) . .
Na1B O3 Na1A O7 -131.6(14) . .
C8 O3 Na1A O9WA -174.8(5) . 6
Ho1 O3 Na1A O9WA 46.3(5) . 6
Na1B O3 Na1A O9WA -83.5(10) . 6
C8 O3 Na1A Na1A -46.8(4) . 3
Ho1 O3 Na1A Na1A 174.2(4) . 3
Na1B O3 Na1A Na1A 44.5(9) . 3
C18 O7 Na1A O9WB 32.4(18) . .
Ho2 O7 Na1A O9WB -109.7(18) . .
C18 O7 Na1A O4 -127.2(7) . .
Ho2 O7 Na1A O4 90.7(7) . .
C18 O7 Na1A O4 -75.1(4) . 3
Ho2 O7 Na1A O4 142.7(3) . 3
C18 O7 Na1A O8 -6.5(3) . .
Ho2 O7 Na1A O8 -148.6(4) . .
C18 O7 Na1A O3 130.6(8) . .
Ho2 O7 Na1A O3 -11.5(10) . .
C18 O7 Na1A O9WA 78.9(4) . 6
Ho2 O7 Na1A O9WA -63.3(5) . 6
C18 O7 Na1A Na1A -43.7(5) . 3
Ho2 O7 Na1A Na1A 174.14(16) . 3
C5 O2 Na2B Na2B 121.1(7) . 4
Na2A O2 Na2B Na2B -150.7(11) . 4
Na2A O2 Na2B Na2B -8.1(5) 4 4
C5 O2 Na2B O9WA -89.5(6) . .
Na2A O2 Na2B O9WA -1.3(6) . .
Na2A O2 Na2B O9WA 141.4(5) 4 .
Na2B O2 Na2B O9WA 149.4(8) 4 .
C5 O2 Na2B O6 -141.3(12) . .
Na2A O2 Na2B O6 -53.1(12) . .
Na2A O2 Na2B O6 89.6(11) 4 .
Na2B O2 Na2B O6 97.6(13) 4 .
C5 O2 Na2B O2 -167.7(6) . 4
Na2A O2 Na2B O2 -79.5(8) . 4
Na2A O2 Na2B O2 63.2(3) 4 4
Na2B O2 Na2B O2 71.2(6) 4 4
C5 O2 Na2B O1 -3.4(4) . .
Na2A O2 Na2B O1 84.7(7) . .
Na2A O2 Na2B O1 -132.6(4) 4 .
Na2B O2 Na2B O1 -124.5(6) 4 .
C15 O6 Na2B Na2B 158.5(5) . 4
Na2A O6 Na2B Na2B 136.1(9) . 4
C15 O6 Na2B O9WA 27.7(7) . .
Na2A O6 Na2B O9WA 5.2(6) . .
C15 O6 Na2B O2 75.8(12) . .
Na2A O6 Na2B O2 53.3(13) . .
C15 O6 Na2B O2 100.0(6) . 4
Na2A O6 Na2B O2 77.5(8) . 4
C15 O6 Na2B O1 -16.8(18) . .
Na2A O6 Na2B O1 -39.3(13) . .
C5 O1 Na2B Na2B -46.8(5) . 4
Ho1 O1 Na2B Na2B 155.9(6) . 4
Na2A O1 Na2B Na2B -136.4(8) . 4
C5 O1 Na2B O9WA 82.2(6) . .
Ho1 O1 Na2B O9WA -75.1(8) . .
Na2A O1 Na2B O9WA -7.4(6) . .
C5 O1 Na2B O2 3.4(4) . .
Ho1 O1 Na2B O2 -153.8(7) . .
Na2A O1 Na2B O2 -86.1(8) . .
C5 O1 Na2B O6 128.8(16) . .
Ho1 O1 Na2B O6 -28(2) . .
Na2A O1 Na2B O6 39.3(13) . .
C5 O1 Na2B O2 18.8(7) . 4
Ho1 O1 Na2B O2 -138.5(5) . 4
Na2A O1 Na2B O2 -70.8(9) . 4
Na2B Na2B O9WA Na1A 105.9(16) 4 6
O2 Na2B O9WA Na1A 68.4(13) . 6
O6 Na2B O9WA Na1A -138.8(13) . 6
O2 Na2B O9WA Na1A 138.6(14) 4 6
O1 Na2B O9WA Na1A 20.8(14) . 6
C5 O1 Ho1 O1 -122.7(5) . 6
Na2B O1 Ho1 O1 30.1(8) . 6
Na2A O1 Ho1 O1 3.0(4) . 6
C5 O1 Ho1 O3 167.9(5) . .
Na2B O1 Ho1 O3 -39.3(8) . .
Na2A O1 Ho1 O3 -66.4(4) . .
C5 O1 Ho1 O3 -53.8(5) . 6
Na2B O1 Ho1 O3 99.0(8) . 6
Na2A O1 Ho1 O3 71.9(4) . 6
C5 O1 Ho1 N2 103.6(5) . .
Na2B O1 Ho1 N2 -103.6(8) . .
Na2A O1 Ho1 N2 -130.7(5) . .
C5 O1 Ho1 N2 -1.8(6) . 6
Na2B O1 Ho1 N2 150.9(8) . 6
Na2A O1 Ho1 N2 123.8(4) . 6
C5 O1 Ho1 N1 34.9(4) . .
Na2B O1 Ho1 N1 -172.4(9) . .
Na2A O1 Ho1 N1 160.6(5) . .
C5 O1 Ho1 N1 107.5(7) . 6
Na2B O1 Ho1 N1 -99.8(8) . 6
Na2A O1 Ho1 N1 -126.9(4) . 6
C5 O1 Ho1 O1W -122.7(5) . .
Na2B O1 Ho1 O1W 30.1(8) . .
Na2A O1 Ho1 O1W 3.0(4) . .
C8 O3 Ho1 O1 -54.7(5) . .
Na1B O3 Ho1 O1 98.5(9) . .
Na1A O3 Ho1 O1 73.3(4) . .
C8 O3 Ho1 O1 166.9(5) . 6
Na1B O3 Ho1 O1 -39.9(9) . 6
Na1A O3 Ho1 O1 -65.2(4) . 6
C8 O3 Ho1 O3 -124.1(5) . 6
Na1B O3 Ho1 O3 29.1(9) . 6
Na1A O3 Ho1 O3 3.8(4) . 6
C8 O3 Ho1 N2 34.3(4) . .
Na1B O3 Ho1 N2 -172.5(10) . .
Na1A O3 Ho1 N2 162.2(5) . .
C8 O3 Ho1 N2 105.3(6) . 6
Na1B O3 Ho1 N2 -101.5(9) . 6
Na1A O3 Ho1 N2 -126.8(4) . 6
C8 O3 Ho1 N1 -3.3(5) . .
Na1B O3 Ho1 N1 149.9(9) . .
Na1A O3 Ho1 N1 124.6(4) . .
C8 O3 Ho1 N1 102.4(5) . 6
Na1B O3 Ho1 N1 -104.4(9) . 6
Na1A O3 Ho1 N1 -129.7(4) . 6
C8 O3 Ho1 O1W -124.1(5) . .
Na1B O3 Ho1 O1W 29.1(9) . .
Na1A O3 Ho1 O1W 3.8(4) . .
C2 N2 Ho1 O1 -76.5(3) . .
C3 N2 Ho1 O1 161.7(3) . .
C9 N2 Ho1 O1 44.0(3) . .
C2 N2 Ho1 O1 140.7(3) . 6
C3 N2 Ho1 O1 18.9(4) . 6
C9 N2 Ho1 O1 -98.8(3) . 6
C2 N2 Ho1 O3 -158.9(4) . .
C3 N2 Ho1 O3 79.3(3) . .
C9 N2 Ho1 O3 -38.4(3) . .
C2 N2 Ho1 O3 -15.4(5) . 6
C3 N2 Ho1 O3 -137.2(4) . 6
C9 N2 Ho1 O3 105.1(4) . 6
C2 N2 Ho1 N2 46.4(3) . 6
C3 N2 Ho1 N2 -75.4(3) . 6
C9 N2 Ho1 N2 166.9(3) . 6
C2 N2 Ho1 N1 -12.3(3) . .
C3 N2 Ho1 N1 -134.1(3) . .
C9 N2 Ho1 N1 108.2(3) . .
C2 N2 Ho1 N1 105.4(3) . 6
C3 N2 Ho1 N1 -16.4(3) . 6
C9 N2 Ho1 N1 -134.1(3) . 6
C2 N2 Ho1 O1W -133.6(3) . .
C3 N2 Ho1 O1W 104.6(3) . .
C9 N2 Ho1 O1W -13.1(3) . .
C4 N1 Ho1 O1 -160.1(4) . .
C6 N1 Ho1 O1 -38.6(3) . .
C1 N1 Ho1 O1 78.5(3) . .
C4 N1 Ho1 O1 -16.9(5) . 6
C6 N1 Ho1 O1 104.6(4) . 6
C1 N1 Ho1 O1 -138.3(4) . 6
C4 N1 Ho1 O3 140.9(3) . .
C6 N1 Ho1 O3 -97.6(3) . .
C1 N1 Ho1 O3 19.5(3) . .
C4 N1 Ho1 O3 -76.4(4) . 6
C6 N1 Ho1 O3 45.1(3) . 6
C1 N1 Ho1 O3 162.1(3) . 6
C4 N1 Ho1 N2 104.9(4) . .
C6 N1 Ho1 N2 -133.6(3) . .
C1 N1 Ho1 N2 -16.5(3) . .
C4 N1 Ho1 N2 -12.7(3) . 6
C6 N1 Ho1 N2 108.8(3) . 6
C1 N1 Ho1 N2 -134.2(3) . 6
C4 N1 Ho1 N1 46.2(3) . 6
C6 N1 Ho1 N1 167.7(3) . 6
C1 N1 Ho1 N1 -75.2(3) . 6
C4 N1 Ho1 O1W -133.8(3) . .
C6 N1 Ho1 O1W -12.3(3) . .
C1 N1 Ho1 O1W 104.8(3) . .
C15 O5 Ho2 O5 -126.4(5) . 6
Na2A O5 Ho2 O5 6.8(4) . 6
C15 O5 Ho2 O7 -60.4(4) . .
Na2A O5 Ho2 O7 72.9(4) . .
C15 O5 Ho2 O7 167.5(5) . 6
Na2A O5 Ho2 O7 -59.3(4) . 6
C15 O5 Ho2 N4 30.9(4) . .
Na2A O5 Ho2 N4 164.2(5) . .
C15 O5 Ho2 N4 115.5(6) . 6
Na2A O5 Ho2 N4 -111.3(4) . 6
C15 O5 Ho2 N3 -10.5(5) . .
Na2A O5 Ho2 N3 122.8(4) . .
C15 O5 Ho2 N3 101.3(4) . 6
Na2A O5 Ho2 N3 -125.4(4) . 6
C18 O7 Ho2 O5 167.4(4) . .
Na1A O7 Ho2 O5 -58.8(4) . .
C18 O7 Ho2 O5 -60.6(4) . 6
Na1A O7 Ho2 O5 73.2(4) . 6
C18 O7 Ho2 O7 -126.6(4) . 6
Na1A O7 Ho2 O7 7.2(3) . 6
C18 O7 Ho2 N4 101.0(4) . .
Na1A O7 Ho2 N4 -125.2(4) . .
C18 O7 Ho2 N4 -10.6(5) . 6
Na1A O7 Ho2 N4 123.3(4) . 6
C18 O7 Ho2 N3 30.9(4) . .
Na1A O7 Ho2 N3 164.7(4) . .
C18 O7 Ho2 N3 115.1(5) . 6
Na1A O7 Ho2 N3 -111.0(4) . 6
C12 N4 Ho2 O5 -158.2(4) . .
C16 N4 Ho2 O5 -38.1(3) . .
C14 N4 Ho2 O5 80.2(3) . .
C12 N4 Ho2 O5 -28.4(5) . 6
C16 N4 Ho2 O5 91.7(4) . 6
C14 N4 Ho2 O5 -150.0(3) . 6
C12 N4 Ho2 O7 -79.0(3) . .
C16 N4 Ho2 O7 41.1(3) . .
C14 N4 Ho2 O7 159.4(3) . .
C12 N4 Ho2 O7 146.7(3) . 6
C16 N4 Ho2 O7 -93.2(3) . 6
C14 N4 Ho2 O7 25.1(3) . 6
C12 N4 Ho2 N4 46.8(3) . 6
C16 N4 Ho2 N4 166.9(3) . 6
C14 N4 Ho2 N4 -74.8(3) . 6
C12 N4 Ho2 N3 -13.4(3) . .
C16 N4 Ho2 N3 106.7(3) . .
C14 N4 Ho2 N3 -135.0(3) . .
C12 N4 Ho2 N3 106.8(4) . 6
C16 N4 Ho2 N3 -133.1(3) . 6
C14 N4 Ho2 N3 -14.7(3) . 6
C13 N3 Ho2 O5 146.5(3) . .
C19 N3 Ho2 O5 -92.9(3) . .
C11 N3 Ho2 O5 24.8(3) . .
C13 N3 Ho2 O5 -79.4(3) . 6
C19 N3 Ho2 O5 41.2(3) . 6
C11 N3 Ho2 O5 158.9(3) . 6
C13 N3 Ho2 O7 -158.3(3) . .
C19 N3 Ho2 O7 -37.6(3) . .
C11 N3 Ho2 O7 80.1(3) . .
C13 N3 Ho2 O7 -28.4(5) . 6
C19 N3 Ho2 O7 92.3(4) . 6
C11 N3 Ho2 O7 -150.1(3) . 6
C13 N3 Ho2 N4 106.5(3) . .
C19 N3 Ho2 N4 -132.8(3) . .
C11 N3 Ho2 N4 -15.1(3) . .
C13 N3 Ho2 N4 -13.5(3) . 6
C19 N3 Ho2 N4 107.2(3) . 6
C11 N3 Ho2 N4 -135.1(3) . 6
C13 N3 Ho2 N3 46.4(3) . 6
C19 N3 Ho2 N3 167.1(3) . 6
C11 N3 Ho2 N3 -75.2(3) . 6
